data_7110397
loop_
_publ_author_name
'Abbenhuis, Hendrikus C. L.'
'van Santen, Rutger A.'
'Burrows, Andrew D.'
'Palmer, Mark T.'
'Kooijman, Huub'
'Lutz, Martin'
'Spek, Anthony L.'

_publ_section_title
;
 Synthesis and structural characterisation of platinum silasesquioxane
 complexes
;
_journal_issue 23
_journal_name_full 'Chemical Communications'
_journal_page_first 2627
_journal_paper_doi 10.1039/a808130a
_journal_year 1998
_chemical_compound_source 'see text'
_chemical_formula_moiety 'C64 H96 O12 P2 Pt Si8, C2 H3 N'
_chemical_formula_sum 'C66 H99 N O12 P2 Pt Si8'
_chemical_formula_weight 1580.21
_chemical_name_systematic
;
 ?
;
_space_group_IT_number 56
_symmetry_cell_setting orthorhombic
_symmetry_space_group_name_Hall '-P 2ab 2ac'
_symmetry_space_group_name_H-M 'P c c n'
_cell_angle_alpha 90
_cell_angle_beta 90
_cell_angle_gamma 90
_cell_formula_units_Z 8
_cell_length_a 47.997(4)
_cell_length_b 13.9845(11)
_cell_length_c 21.803(2)
_cell_measurement_temperature 153
_cell_volume 14634(2)
_computing_cell_refinement 'SET4 (de Boer & Duisenberg, 1984)'
_computing_data_collection 'Locally modified CAD4-Version 5  Software'
_computing_data_reduction 'HELENA (Spek, 1997)'
_computing_molecular_graphics 'PLATON (Spek, 1998)'
_computing_publication_material 'PLATON (Spek, 1998)'
_computing_structure_refinement 'SHELXL-97 (Sheldrick, 1997)'
_computing_structure_solution 'DIRDIF-96 (Beurskens et al, 1996)'
_diffrn_ambient_temperature 153
_diffrn_measurement_device_type 'Enraf-Nonius CAD4T'
_diffrn_measurement_method 'omega scans'
_diffrn_radiation_monochromator graphite
_diffrn_radiation_source 'rotating anode'
_diffrn_radiation_type 'Mo K\a'
_diffrn_radiation_wavelength 0.71073
_diffrn_reflns_av_R_equivalents 0.1299
_diffrn_reflns_av_sigmaI/netI 0.0836
_diffrn_reflns_limit_h_max 57
_diffrn_reflns_limit_h_min 0
_diffrn_reflns_limit_k_max 16
_diffrn_reflns_limit_k_min 0
_diffrn_reflns_limit_l_max 25
_diffrn_reflns_limit_l_min -18
_diffrn_reflns_number 12902
_diffrn_reflns_reduction_process
;
 ?
;
_diffrn_reflns_theta_max 25.00
_diffrn_reflns_theta_min 1.52
_diffrn_standards_decay_% 6
_diffrn_standards_interval_time 60
_diffrn_standards_number 3
_exptl_absorpt_coefficient_mu 2.15
_exptl_absorpt_correction_type none
_exptl_crystal_colour colourless
_exptl_crystal_density_diffrn 1.434
_exptl_crystal_density_method 'Not Measured'
_exptl_crystal_F_000 6544
_exptl_crystal_size_max 0.5
_exptl_crystal_size_mid 0.4
_exptl_crystal_size_min 0.2
_refine_diff_density_max 1.973
_refine_diff_density_min -1.570
_refine_diff_density_rms 0.174
_refine_ls_abs_structure_details none
_refine_ls_abs_structure_Flack none
_refine_ls_extinction_method none
_refine_ls_goodness_of_fit_ref 1.111
_refine_ls_hydrogen_treatment 'H-atom refinement: see text '
_refine_ls_matrix_type full
_refine_ls_number_parameters 812
_refine_ls_number_reflns 12147
_refine_ls_number_restraints 778
_refine_ls_restrained_S_all 1.080
_refine_ls_R_factor_all 0.1172
_refine_ls_R_factor_gt 0.0525
_refine_ls_shift/su_max 0.005
_refine_ls_shift/su_mean 0.000
_refine_ls_structure_factor_coef Fsqd
_refine_ls_weighting_details w=1/[\
_refine_ls_weighting_scheme calc
_refine_ls_wR_factor_gt 0.1071
_refine_ls_wR_factor_ref 0.1439
_reflns_number_gt 7515
_reflns_number_total 12147
_reflns_threshold_expression >2sigma(i)
_cod_data_source_file 808130asup1.cif
_cod_data_source_block 3a
_cod_depositor_comments
;
The following automatic conversions were performed:

'_symmetry_cell_setting' value 'Orthorhombic' changed to
'orthorhombic' according to
/home/saulius/struct/CIF-dictionaries/cif_core.dic dictionary named
'cif_core.dic' version 2.4.2 from 2011-04-26.

Automatic conversion script
Id: cif_fix_values 1891 2012-01-12 08:04:46Z andrius 

The following automatic conversions were performed:

'_refine_ls_weighting_scheme' value 'calc w=1/[\' was changed to
'calc'. New tag '_refine_ls_weighting_details' was created. The value
of the new tag was set to 'w=1/[\'.

Automatic conversion script
Id: cif_fix_values 3143 2015-03-26 13:38:13Z robertas 
;
_cod_database_code 7110397

loop_
_symmetry_equiv_pos_as_xyz
x,y,z
1/2-x,1/2-y,z
1/2+x,-y,1/2-z
-x,1/2+y,1/2-z
-x,-y,-z
1/2+x,1/2+y,-z
1/2-x,y,1/2+z
x,1/2-y,1/2+z

loop_
_atom_site_aniso_label
_atom_site_aniso_U_11
_atom_site_aniso_U_22
_atom_site_aniso_U_33
_atom_site_aniso_U_23
_atom_site_aniso_U_13
_atom_site_aniso_U_12
Pt1 0.0199(2) 0.0100(2) 0.0130(2) -0.0010(1) 0.0011(2) 0.0012(2)
P1 0.0255(12) 0.0116(11) 0.0160(11) 0.0005(9) 0.0020(9) 0.0008(10)
P2 0.0228(12) 0.0127(11) 0.0096(10) -0.0001(9) -0.0003(9) 0.0014(9)
Si1 0.0197(12) 0.0094(12) 0.0200(14) -0.0007(10) 0.0028(10) -0.0003(10)
Si2 0.0224(13) 0.0128(13) 0.0157(13) -0.0013(10) -0.0002(10) -0.0001(11)
Si3 0.0185(12) 0.0197(14) 0.0242(14) -0.0026(10) -0.0005(10) -0.0007(11)
Si4 0.0230(13) 0.0146(13) 0.0226(14) 0.0009(10) 0.0019(11) -0.0023(11)
Si5 0.0248(13) 0.0121(12) 0.0194(13) -0.0047(10) 0.0045(11) -0.0021(11)
Si6 0.0190(13) 0.0214(14) 0.0264(14) 0.0051(11) 0.0007(11) 0.0003(11)
Si7 0.0233(13) 0.0155(13) 0.0265(14) -0.0023(11) 0.0094(11) 0.0020(11)
Si8 0.0294(14) 0.0275(16) 0.0521(19) -0.0143(15) -0.0082(15) 0.0005(13)
O1 0.036(4) 0.011(3) 0.023(3) 0.003(2) 0.010(3) 0.007(3)
O2 0.038(4) 0.018(3) 0.012(3) -0.004(2) 0.005(3) 0.007(3)
O3 0.027(3) 0.014(3) 0.029(4) -0.004(3) -0.002(3) -0.002(3)
O4 0.034(3) 0.010(3) 0.017(3) -0.002(2) 0.000(3) -0.001(3)
O5 0.038(4) 0.017(3) 0.016(3) -0.001(2) 0.008(3) -0.007(3)
O6 0.025(3) 0.028(4) 0.040(4) -0.001(3) 0.000(3) -0.002(3)
O7 0.034(4) 0.025(4) 0.025(3) 0.001(3) -0.007(3) -0.003(3)
O8 0.030(3) 0.019(3) 0.026(4) -0.001(3) 0.000(3) 0.000(3)
O9 0.033(3) 0.018(3) 0.025(3) 0.003(3) 0.011(3) 0.002(3)
O10 0.025(3) 0.025(4) 0.029(3) 0.007(3) -0.003(3) -0.002(3)
O11 0.029(3) 0.028(3) 0.025(3) 0.000(3) 0.000(3) -0.008(3)
O12 0.028(4) 0.026(3) 0.034(4) -0.009(3) -0.003(3) 0.000(3)
C1 0.037(7) 0.041(7) 0.135(11) -0.004(7) 0.017(7) -0.006(6)
C2 0.035(5) 0.032(6) 0.060(8) -0.012(5) 0.002(5) 0.001(4)
C3 0.085(10) 0.078(10) 0.072(8) -0.043(6) -0.051(7) 0.035(8)
C4 0.029(5) 0.009(4) 0.025(5) -0.002(3) 0.004(4) 0.003(4)
C5 0.023(4) 0.010(3) 0.015(3) -0.008(3) 0.003(3) 0.001(3)
C11 0.025(4) 0.013(4) 0.020(4) -0.001(3) 0.004(4) -0.001(4)
C12 0.035(5) 0.010(4) 0.038(6) 0.007(4) 0.007(4) 0.006(4)
C13 0.038(5) 0.013(4) 0.031(5) 0.003(4) -0.012(4) -0.001(4)
C14 0.032(5) 0.029(5) 0.034(6) 0.005(4) 0.007(4) -0.004(4)
C15 0.026(4) 0.017(4) 0.051(6) -0.002(4) 0.013(4) 0.003(4)
C21 0.032(4) 0.011(4) 0.017(4) 0.001(3) -0.001(3) 0.002(4)
C22 0.031(4) 0.028(5) 0.027(5) 0.006(4) 0.000(4) 0.009(5)
C23 0.036(5) 0.027(6) 0.043(6) -0.002(4) -0.016(4) -0.002(5)
C24 0.069(7) 0.031(6) 0.019(5) 0.001(4) 0.002(4) 0.007(5)
C25 0.038(5) 0.056(7) 0.014(4) 0.011(4) 0.003(4) 0.003(5)
C31 0.020(4) 0.038(6) 0.028(5) -0.004(4) 0.001(4) -0.003(4)
C32 0.029(5) 0.067(8) 0.041(6) -0.007(5) -0.016(5) 0.007(5)
C33 0.081(10) 0.096(11) 0.063(7) -0.015(8) -0.019(7) 0.052(8)
C34 0.062(8) 0.084(10) 0.085(8) -0.030(8) -0.021(7) 0.036(7)
C35 0.030(5) 0.054(7) 0.044(6) -0.012(5) 0.001(4) 0.013(5)
C41 0.033(4) 0.027(5) 0.024(4) 0.009(4) 0.001(4) -0.007(5)
C42 0.061(6) 0.041(7) 0.034(5) 0.002(5) 0.012(5) -0.017(6)
C43 0.083(8) 0.078(10) 0.075(8) 0.001(7) 0.036(7) 0.026(8)
C44 0.034(5) 0.081(9) 0.073(8) 0.062(7) 0.011(5) 0.012(6)
C45 0.037(5) 0.095(10) 0.059(6) 0.040(7) -0.001(5) -0.017(7)
C51 0.029(5) 0.016(4) 0.015(4) -0.002(3) 0.000(4) 0.000(4)
C52 0.056(6) 0.029(6) 0.023(5) -0.011(4) 0.007(5) -0.015(5)
C53 0.053(7) 0.039(6) 0.027(5) -0.017(4) 0.001(5) -0.015(5)
C54 0.041(6) 0.019(5) 0.049(6) -0.010(4) 0.000(5) -0.013(5)
C55 0.037(5) 0.018(4) 0.026(4) -0.001(3) -0.003(4) 0.001(4)
C61 0.031(5) 0.027(4) 0.039(5) 0.013(4) 0.004(4) 0.003(4)
C62 0.073(8) 0.048(6) 0.040(6) 0.017(5) 0.010(6) 0.014(7)
C63 0.100(10) 0.051(7) 0.051(6) 0.030(5) 0.014(7) 0.005(8)
C64 0.059(7) 0.042(6) 0.062(7) 0.029(5) 0.014(6) 0.005(6)
C65 0.030(5) 0.030(5) 0.050(6) 0.015(4) 0.009(5) 0.002(5)
C71 0.049(6) 0.027(5) 0.070(7) 0.001(5) 0.034(6) 0.009(5)
C74 0.061(8) 0.036(7) 0.093(10) -0.018(6) 0.009(7) 0.017(6)
C75 0.050(7) 0.023(5) 0.103(10) -0.001(6) 0.029(7) 0.009(5)
C81 0.021(4) 0.015(4) 0.017(4) 0.000(3) 0.000(3) 0.005(3)
C82 0.019(4) 0.028(6) 0.033(5) 0.006(4) 0.004(4) 0.005(4)
C83 0.024(5) 0.035(6) 0.030(5) -0.003(4) -0.001(4) -0.005(4)
C84 0.028(5) 0.029(6) 0.034(5) 0.000(4) -0.003(4) 0.011(4)
C85 0.037(5) 0.028(5) 0.018(5) 0.001(4) -0.006(4) 0.004(4)
C86 0.034(5) 0.015(5) 0.024(5) 0.000(4) 0.003(4) -0.002(4)
C91 0.026(4) 0.010(4) 0.021(5) 0.001(3) 0.001(3) -0.007(3)
C92 0.023(4) 0.016(4) 0.035(5) 0.002(4) 0.000(4) 0.004(4)
C93 0.040(5) 0.011(5) 0.047(6) 0.008(4) -0.002(5) -0.010(4)
C94 0.027(5) 0.029(5) 0.062(7) 0.001(5) 0.000(5) -0.012(4)
C95 0.028(5) 0.020(5) 0.076(8) -0.008(5) 0.015(5) -0.008(4)
C96 0.031(5) 0.018(5) 0.042(6) -0.011(4) 0.006(4) -0.007(4)
C101 0.024(4) 0.010(4) 0.015(4) -0.002(4) 0.000(3) -0.002(3)
C102 0.030(5) 0.020(4) 0.036(6) 0.006(4) 0.007(4) 0.000(4)
C103 0.034(5) 0.021(5) 0.045(6) 0.008(4) 0.007(5) -0.002(4)
C104 0.021(5) 0.033(5) 0.029(5) 0.010(4) 0.002(4) -0.008(4)
C105 0.022(5) 0.033(5) 0.030(5) -0.006(4) 0.000(4) 0.005(4)
C106 0.023(4) 0.020(5) 0.023(5) -0.001(4) -0.001(4) -0.001(4)
C111 0.032(4) 0.019(5) 0.007(4) 0.003(3) 0.003(3) -0.008(4)
C112 0.032(5) 0.035(6) 0.026(5) -0.004(4) -0.003(4) 0.000(4)
C113 0.038(6) 0.028(6) 0.037(6) -0.007(4) -0.001(4) 0.012(5)
C114 0.035(5) 0.041(7) 0.026(5) 0.002(4) -0.013(4) 0.002(5)
C115 0.040(6) 0.039(6) 0.020(5) -0.001(4) -0.004(4) -0.002(5)
C116 0.026(5) 0.017(5) 0.010(4) -0.003(3) -0.006(3) -0.003(4)
N121 0.056(6) 0.043(6) 0.078(8) 0.011(5) 0.025(5) 0.005(5)
C122 0.033(6) 0.028(6) 0.049(7) 0.008(5) -0.001(4) 0.001(5)
C123 0.044(7) 0.041(7) 0.067(8) -0.001(6) 0.017(5) 0.001(6)

loop_
_atom_site_label
_atom_site_type_symbol
_atom_site_thermal_displace_type
_atom_site_fract_x
_atom_site_fract_y
_atom_site_fract_z
_atom_site_occupancy
_atom_site_U_iso_or_equiv
Pt1 Pt Uani 0.07828 1.09406(2) 0.20291(1) 1.000 0.0143(1)
P1 P Uani 0.07134(5) 1.24305(16) 0.17524(10) 1.000 0.0177(7)
P2 P Uani 0.07153(4) 1.14224(15) 0.29799(10) 1.000 0.0150(6)
Si1 Si Uani 0.09282(5) 0.85283(16) 0.21256(11) 1.000 0.0164(7)
Si2 Si Uani 0.10301(5) 1.03360(17) 0.05859(11) 1.000 0.0170(8)
Si3 Si Uani 0.18823(5) 1.03134(18) 0.21845(11) 1.000 0.0208(8)
Si4 Si Uani 0.16794(5) 1.02830(17) 0.07981(11) 1.000 0.0201(8)
Si5 Si Uani 0.10214(5) 0.81590(17) 0.07277(11) 1.000 0.0188(7)
Si6 Si Uani 0.15907(5) 0.83599(19) 0.22950(12) 1.000 0.0223(8)
Si7 Si Uani 0.16577(5) 0.80741(18) 0.08998(12) 1.000 0.0218(8)
Si8 Si Uani 0.18702(6) 1.2232(2) 0.29374(15) 1.000 0.0363(10)
O1 O Uani 0.08105(13) 0.9548(4) 0.2286(3) 1.000 0.0233(19)
O2 O Uani 0.08294(13) 1.0558(4) 0.1134(2) 1.000 0.0227(19)
O3 O Uani 0.13567(12) 1.0580(4) 0.0737(3) 1.000 0.0233(19)
O4 O Uani 0.10198(12) 0.9200(4) 0.0404(2) 1.000 0.0203(17)
O5 O Uani 0.08896(13) 0.8200(4) 0.1405(3) 1.000 0.0237(19)
O6 O Uani 0.12591(13) 0.8443(5) 0.2273(3) 1.000 0.031(2)
O7 O Uani 0.17796(13) 1.0514(4) 0.1488(3) 1.000 0.028(2)
O8 O Uani 0.13392(12) 0.7769(4) 0.0753(3) 1.000 0.0250(19)
O9 O Uani 0.17153(12) 0.9146(4) 0.0660(3) 1.000 0.0253(17)
O10 O Uani 0.17131(12) 0.8033(4) 0.1633(3) 1.000 0.0263(19)
O11 O Uani 0.17171(13) 0.9398(4) 0.2467(3) 1.000 0.0273(17)
O12 O Uani 0.17997(13) 1.1223(4) 0.2594(3) 1.000 0.029(2)
C1 C Uani 0.2096(2) 1.2956(9) 0.2439(7) 1.000 0.071(5)
C2 C Uani 0.1541(2) 1.2870(7) 0.3070(5) 1.000 0.042(4)
C3 C Uani 0.2045(3) 1.1976(10) 0.3679(6) 1.000 0.078(5)
C4 C Uani 0.05513(18) 1.3065(6) 0.2400(4) 1.000 0.021(3)
C5 C Uani 0.07036(16) 1.2736(5) 0.2979(4) 1.000 0.0160(19)
C11 C Uani 0.07464(17) 0.7608(6) 0.2586(4) 1.000 0.019(2)
C12 C Uani 0.08447(19) 0.6558(6) 0.2462(5) 1.000 0.028(3)
C13 C Uani 0.05817(19) 0.5951(6) 0.2486(4) 1.000 0.027(3)
C14 C Uani 0.0351(2) 0.6570(7) 0.2741(5) 1.000 0.032(3)
C15 C Uani 0.04324(18) 0.7568(7) 0.2511(5) 1.000 0.031(3)
C21 C Uani 0.09321(18) 1.1024(6) -0.0102(4) 1.000 0.020(2)
C22 C Uani 0.06210(19) 1.0918(7) -0.0285(4) 1.000 0.029(3)
C23 C Uani 0.0621(2) 1.0027(7) -0.0674(5) 1.000 0.035(3)
C24 C Uani 0.0895(2) 1.0028(7) -0.1028(4) 1.000 0.040(3)
C25 C Uani 0.1090(2) 1.0726(8) -0.0684(4) 1.000 0.036(3)
C31 C Uani 0.22583(18) 1.0081(7) 0.2215(4) 1.000 0.029(3)
C32 C Uani 0.2368(2) 0.9849(9) 0.2870(5) 1.000 0.046(4)
C33 C Uani 0.2591(3) 0.9090(11) 0.2804(6) 1.000 0.080(5)
C34 C Uani 0.2628(3) 0.8911(11) 0.2141(6) 1.000 0.077(5)
C35 C Uani 0.2365(2) 0.9221(8) 0.1836(5) 1.000 0.043(3)
C41 C Uani 0.19024(19) 1.0958(7) 0.0260(4) 1.000 0.028(3)
C42 C Uani 0.1881(2) 1.0623(8) -0.0411(5) 1.000 0.045(3)
C43 C Uani 0.2181(3) 1.0498(11) -0.0629(7) 1.000 0.079(5)
C44 C Uani 0.2357(2) 1.1070(10) -0.0194(6) 1.000 0.063(4)
C45 C Uani 0.2214(2) 1.0897(11) 0.0404(6) 1.000 0.064(4)
C51 C Uani 0.08115(19) 0.7336(6) 0.0253(4) 1.000 0.020(3)
C52 C Uani 0.0906(2) 0.7231(7) -0.0417(4) 1.000 0.036(3)
C53 C Uani 0.0749(2) 0.6363(7) -0.0658(4) 1.000 0.040(3)
C54 C Uani 0.0664(2) 0.5776(7) -0.0084(5) 1.000 0.036(3)
C55 C Uani 0.0801(2) 0.6284(6) 0.0449(4) 1.000 0.027(3)
C61 C Uani 0.1703(2) 0.7456(7) 0.2858(4) 1.000 0.032(3)
C62 C Uani 0.1562(3) 0.7510(9) 0.3492(5) 1.000 0.054(4)
C63 C Uani 0.1618(3) 0.6534(9) 0.3775(6) 1.000 0.067(5)
C64 C Uani 0.1602(3) 0.5834(8) 0.3245(5) 1.000 0.054(4)
C65 C Uani 0.1635(2) 0.6427(7) 0.2654(5) 1.000 0.037(3)
C71 C Uani 0.1892(2) 0.7239(8) 0.0510(6) 1.000 0.049(3)
C72A C Uiso 0.2180(4) 0.7368(15) 0.0453(9) 0.527(12) 0.038(5)
C73A C Uiso 0.2292(5) 0.6496(16) 0.0131(11) 0.527(12) 0.053(6)
C74 C Uani 0.2071(3) 0.5688(9) 0.0294(7) 1.000 0.063(5)
C75 C Uani 0.1848(3) 0.6193(7) 0.0656(7) 1.000 0.059(4)
C81 C Uani 0.04674(17) 1.2555(6) 0.1129(4) 1.000 0.018(2)
C82 C Uani 0.02256(18) 1.2010(7) 0.1165(4) 1.000 0.027(3)
C83 C Uani 0.0020(2) 1.2100(7) 0.0714(4) 1.000 0.030(3)
C84 C Uani 0.0063(2) 1.2713(7) 0.0231(5) 1.000 0.030(3)
C85 C Uani 0.0299(2) 1.3258(7) 0.0192(4) 1.000 0.028(3)
C86 C Uani 0.0500(2) 1.3180(6) 0.0637(4) 1.000 0.024(3)
C91 C Uani 0.10255(18) 1.3097(6) 0.1554(4) 1.000 0.019(3)
C92 C Uani 0.10319(18) 1.4110(6) 0.1561(4) 1.000 0.025(3)
C93 C Uani 0.1272(2) 1.4588(7) 0.1420(5) 1.000 0.033(3)
C94 C Uani 0.1509(2) 1.4094(7) 0.1273(5) 1.000 0.039(3)
C95 C Uani 0.1501(2) 1.3100(7) 0.1265(5) 1.000 0.041(4)
C96 C Uani 0.12621(19) 1.2606(7) 0.1415(4) 1.000 0.030(3)
C101 C Uani 0.03879(17) 1.1013(6) 0.3301(4) 1.000 0.016(2)
C102 C Uani 0.0339(2) 1.0048(7) 0.3315(4) 1.000 0.029(3)
C103 C Uani 0.0097(2) 0.9697(7) 0.3567(5) 1.000 0.033(3)
C104 C Uani -0.01026(19) 1.0287(7) 0.3797(4) 1.000 0.028(3)
C105 C Uani -0.00613(19) 1.1282(7) 0.3759(4) 1.000 0.028(3)
C106 C Uani 0.01839(18) 1.1635(6) 0.3530(4) 1.000 0.022(3)
C111 C Uani 0.09704(18) 1.1118(6) 0.3535(4) 1.000 0.019(3)
C112 C Uani 0.1196(2) 1.0536(7) 0.3386(4) 1.000 0.031(3)
C113 C Uani 0.1403(2) 1.0314(7) 0.3812(5) 1.000 0.034(3)
C114 C Uani 0.1383(2) 1.0699(7) 0.4398(4) 1.000 0.034(3)
C115 C Uani 0.1167(2) 1.1267(7) 0.4557(4) 1.000 0.033(3)
C116 C Uani 0.09582(18) 1.1489(6) 0.4134(4) 1.000 0.018(3)
C73B C Uiso 0.2073(6) 0.6276(18) -0.0272(12) 0.473(12) 0.0530
C72B C Uiso 0.1947(5) 0.7238(16) -0.0098(10) 0.473(12) 0.0380
N121 N Uani -0.0102(2) 0.9230(7) 0.1816(5) 1.000 0.059(4)
C122 C Uani 0.0058(2) 0.9266(7) 0.1442(5) 1.000 0.037(4)
C123 C Uani 0.0268(2) 0.9299(8) 0.0974(6) 1.000 0.051(4)
H1B H Uiso 0.20000 1.30820 0.20500 1.000 0.1070
H1A H Uiso 0.21390 1.35630 0.26420 1.000 0.1070
H2B H Uiso 0.14340 1.29000 0.26870 1.000 0.0630
H2C H Uiso 0.15800 1.35210 0.32140 1.000 0.0630
H3A H Uiso 0.22290 1.16990 0.36010 1.000 0.1170
H3B H Uiso 0.19320 1.15220 0.39150 1.000 0.1170
H3C H Uiso 0.20660 1.25710 0.39120 1.000 0.1170
H4A H Uiso 0.05710 1.37650 0.23470 1.000 0.0250
H4B H Uiso 0.03510 1.29070 0.24270 1.000 0.0250
H5A H Uiso 0.06040 1.29680 0.33480 1.000 0.0190
H5B H Uiso 0.08950 1.29980 0.29850 1.000 0.0190
H11 H Uiso 0.07850 0.77500 0.30280 1.000 0.0230
H12A H Uiso 0.09340 0.65080 0.20540 1.000 0.0330
H12B H Uiso 0.09790 0.63490 0.27790 1.000 0.0330
H13A H Uiso 0.05330 0.57230 0.20700 1.000 0.0330
H13B H Uiso 0.06110 0.53870 0.27530 1.000 0.0330
H14A H Uiso 0.03460 0.65460 0.31940 1.000 0.0380
H14B H Uiso 0.01670 0.63740 0.25780 1.000 0.0380
H15A H Uiso 0.03790 0.76520 0.20760 1.000 0.0370
H15B H Uiso 0.03410 0.80720 0.27590 1.000 0.0370
H21 H Uiso 0.09710 1.17150 -0.00220 1.000 0.0240
H22A H Uiso 0.05010 1.08380 0.00820 1.000 0.0340
H22B H Uiso 0.05560 1.14790 -0.05220 1.000 0.0340
H23A H Uiso 0.04610 1.00340 -0.09610 1.000 0.0430
H23B H Uiso 0.06070 0.94500 -0.04130 1.000 0.0430
H24A H Uiso 0.08650 1.02450 -0.14550 1.000 0.0470
H24B H Uiso 0.09760 0.93780 -0.10360 1.000 0.0470
H25A H Uiso 0.12670 1.04080 -0.05770 1.000 0.0430
H25B H Uiso 0.11310 1.12920 -0.09410 1.000 0.0430
H31 H Uiso 0.23570 1.06670 0.20660 1.000 0.0340
H32A H Uiso 0.24470 1.04310 0.30620 1.000 0.0550
H1C H Uiso 0.22700 1.26080 0.23580 1.000 0.1070
H2A H Uiso 0.14320 1.25310 0.33820 1.000 0.0630
H33B H Uiso 0.25340 0.84950 0.30150 1.000 0.0960
H34A H Uiso 0.26630 0.82240 0.20650 1.000 0.0920
H34B H Uiso 0.27890 0.92820 0.19820 1.000 0.0920
H35A H Uiso 0.22270 0.86960 0.18370 1.000 0.0520
H35B H Uiso 0.24010 0.94130 0.14060 1.000 0.0520
H41 H Uiso 0.18460 1.16460 0.02770 1.000 0.0340
H42A H Uiso 0.17790 1.00100 -0.04370 1.000 0.0550
H42B H Uiso 0.17830 1.11060 -0.06630 1.000 0.0550
H43A H Uiso 0.22350 0.98150 -0.06190 1.000 0.0950
H43B H Uiso 0.22020 1.07380 -0.10540 1.000 0.0950
H44A H Uiso 0.25510 1.08350 -0.01860 1.000 0.0750
H44B H Uiso 0.23560 1.17580 -0.03020 1.000 0.0750
H45A H Uiso 0.22680 1.13880 0.07090 1.000 0.0760
H45B H Uiso 0.22630 1.02580 0.05670 1.000 0.0760
H51 H Uiso 0.06160 0.75830 0.02490 1.000 0.0240
H52A H Uiso 0.08570 0.78090 -0.06570 1.000 0.0430
H52B H Uiso 0.11090 0.71290 -0.04410 1.000 0.0430
H53A H Uiso 0.08710 0.59780 -0.09300 1.000 0.0480
H53B H Uiso 0.05830 0.65630 -0.08920 1.000 0.0480
H54A H Uiso 0.04580 0.57700 -0.00350 1.000 0.0430
H54B H Uiso 0.07310 0.51090 -0.01160 1.000 0.0430
H55A H Uiso 0.09900 0.60310 0.05210 1.000 0.0330
H55B H Uiso 0.06890 0.62060 0.08280 1.000 0.0330
H61 H Uiso 0.19090 0.75120 0.29150 1.000 0.0390
H62A H Uiso 0.16440 0.80260 0.37450 1.000 0.0640
H62B H Uiso 0.13590 0.76260 0.34520 1.000 0.0640
H63A H Uiso 0.18050 0.65170 0.39670 1.000 0.0810
H63B H Uiso 0.14770 0.63790 0.40900 1.000 0.0810
H64A H Uiso 0.14210 0.54970 0.32470 1.000 0.0650
H64B H Uiso 0.17530 0.53540 0.32760 1.000 0.0650
H65A H Uiso 0.14600 0.64140 0.24130 1.000 0.0440
H65B H Uiso 0.17870 0.61660 0.23980 1.000 0.0440
H71A H Uiso 0.18270 0.72800 0.00740 0.527(12) 0.0590
H72A H Uiso 0.22660 0.74350 0.08620 0.527(12) 0.0460
H72B H Uiso 0.22200 0.79510 0.02110 0.527(12) 0.0460
H73A H Uiso 0.24790 0.63270 0.02860 0.527(12) 0.0640
H73B H Uiso 0.23020 0.66010 -0.03180 0.527(12) 0.0640
H74A H Uiso 0.19920 0.54030 -0.00840 0.527(12) 0.0760
H74B H Uiso 0.21580 0.51750 0.05410 0.527(12) 0.0760
H75A H Uiso 0.18710 0.60730 0.11010 1.000 0.0710
H75B H Uiso 0.16600 0.59800 0.05280 1.000 0.0710
H82 H Uiso 0.02000 1.15760 0.14960 1.000 0.0320
H83 H Uiso -0.01480 1.17420 0.07420 1.000 0.0350
H84 H Uiso -0.00740 1.27590 -0.00820 1.000 0.0360
H85 H Uiso 0.03230 1.36890 -0.01400 1.000 0.0330
H86 H Uiso 0.06640 1.35570 0.06090 1.000 0.0300
H92 H Uiso 0.08690 1.44590 0.16640 1.000 0.0300
H93 H Uiso 0.12740 1.52670 0.14250 1.000 0.0390
H94 H Uiso 0.16770 1.44260 0.11770 1.000 0.0470
H95 H Uiso 0.16640 1.27540 0.11540 1.000 0.0500
H96 H Uiso 0.12620 1.19270 0.14210 1.000 0.0370
H102 H Uiso 0.04730 0.96190 0.31510 1.000 0.0350
H103 H Uiso 0.00690 0.90250 0.35810 1.000 0.0400
H104 H Uiso -0.02660 1.00330 0.39790 1.000 0.0330
H105 H Uiso -0.02030 1.17080 0.38920 1.000 0.0340
H106 H Uiso 0.02160 1.23050 0.35260 1.000 0.0260
H112 H Uiso 0.12090 1.02840 0.29830 1.000 0.0370
H113 H Uiso 0.15540 0.99090 0.37050 1.000 0.0410
H114 H Uiso 0.15230 1.05600 0.46910 1.000 0.0410
H115 H Uiso 0.11580 1.15190 0.49620 1.000 0.0400
H116 H Uiso 0.08080 1.18900 0.42520 1.000 0.0210
H32B H Uiso 0.22150 0.96120 0.31320 1.000 0.0550
H33A H Uiso 0.27680 0.93140 0.29880 1.000 0.0960
H71B H Uiso 0.20770 0.73810 0.06980 0.473(12) 0.0590
H72C H Uiso 0.20790 0.77590 -0.01980 0.473(12) 0.0460
H72D H Uiso 0.17730 0.73460 -0.03320 0.473(12) 0.0460
H73C H Uiso 0.19610 0.59660 -0.05980 0.473(12) 0.0640
H73D H Uiso 0.22660 0.63600 -0.04240 0.473(12) 0.0640
H74C H Uiso 0.22530 0.57060 0.05060 0.473(12) 0.0760
H74D H Uiso 0.20200 0.50160 0.02070 0.473(12) 0.0760
H12C H Uiso 0.04120 0.97610 0.10910 1.000 0.0760
H12D H Uiso 0.01830 0.94950 0.05850 1.000 0.0760
H12E H Uiso 0.03520 0.86640 0.09270 1.000 0.0760

loop_
_atom_type_symbol
_atom_type_description
_atom_type_scat_dispersion_real
_atom_type_scat_dispersion_imag
_atom_type_scat_source
Si Si 0.0817 0.0704 'International Tables Vol C Tables 4.2.6.8 and 6.1.1.4'
Pt Pt -1.7033 8.3905 'International Tables Vol C Tables 4.2.6.8 and 6.1.1.4'
P P 0.1023 0.0942 'International Tables Vol C Tables 4.2.6.8 and 6.1.1.4'
O O 0.0106 0.0060 'International Tables Vol C Tables 4.2.6.8 and 6.1.1.4'
N N 0.0061 0.0033 'International Tables Vol C Tables 4.2.6.8 and 6.1.1.4'
H H 0.0000 0.0000 'International Tables Vol C Tables 4.2.6.8 and 6.1.1.4'
C C 0.0033 0.0016 'International Tables Vol C Tables 4.2.6.8 and 6.1.1.4'

loop_
_geom_angle_atom_site_label_1
_geom_angle_atom_site_label_2
_geom_angle_atom_site_label_3
_geom_angle
_geom_angle_publ_flag
P1 Pt1 P2 86.91(8) yes
P1 Pt1 O1 175.03(19) yes
P1 Pt1 O2 90.15(17) yes
P2 Pt1 O1 92.49(19) yes
P2 Pt1 O2 176.59(18) yes
O1 Pt1 O2 90.3(2) yes
Pt1 P1 C4 108.1(3) yes
Pt1 P1 C81 113.4(3) yes
Pt1 P1 C91 115.3(3) yes
C4 P1 C81 104.7(4) yes
C4 P1 C91 106.5(4) yes
C81 P1 C91 108.1(4) yes
Pt1 P2 C5 108.0(3) yes
Pt1 P2 C101 113.2(3) yes
Pt1 P2 C111 117.8(3) yes
C5 P2 C101 106.8(4) yes
C5 P2 C111 105.2(4) yes
C101 P2 C111 105.0(4) yes
O1 Si1 O5 115.1(3) yes
O1 Si1 O6 111.9(4) yes
O1 Si1 C11 109.9(4) yes
O5 Si1 O6 106.1(3) yes
O5 Si1 C11 105.7(4) yes
O6 Si1 C11 107.6(4) yes
O2 Si2 O3 113.2(3) yes
O2 Si2 O4 111.0(3) yes
O2 Si2 C21 111.1(4) yes
O3 Si2 O4 106.2(3) yes
O3 Si2 C21 107.4(4) yes
O4 Si2 C21 107.6(3) yes
O7 Si3 O11 110.0(3) yes
O7 Si3 O12 108.0(3) yes
O7 Si3 C31 111.3(4) yes
O11 Si3 O12 107.0(3) yes
O11 Si3 C31 109.0(4) yes
O12 Si3 C31 111.3(4) yes
O3 Si4 O7 108.2(3) yes
O3 Si4 O9 109.8(3) yes
O3 Si4 C41 111.9(4) yes
O7 Si4 O9 109.7(3) yes
O7 Si4 C41 108.5(4) yes
O9 Si4 C41 108.7(4) yes
O4 Si5 O5 111.5(3) yes
O4 Si5 O8 108.8(3) yes
O4 Si5 C51 108.3(3) yes
O5 Si5 O8 110.6(3) yes
O5 Si5 C51 108.8(4) yes
O8 Si5 C51 108.8(4) yes
O6 Si6 O10 110.8(3) yes
O6 Si6 O11 108.4(4) yes
O6 Si6 C61 111.2(4) yes
O10 Si6 O11 108.8(3) yes
O10 Si6 C61 107.0(4) yes
O11 Si6 C61 110.6(4) yes
O8 Si7 O9 110.1(3) yes
O8 Si7 O10 109.9(3) yes
O8 Si7 C71 108.7(4) yes
O9 Si7 O10 108.9(3) yes
O9 Si7 C71 109.7(4) yes
O10 Si7 C71 109.5(5) yes
O12 Si8 C1 109.1(5) yes
O12 Si8 C2 108.3(4) yes
O12 Si8 C3 109.0(5) yes
C1 Si8 C2 109.4(5) yes
C1 Si8 C3 110.8(6) yes
C2 Si8 C3 110.2(6) yes
Pt1 O1 Si1 146.3(4) yes
Pt1 O2 Si2 148.3(4) yes
Si2 O3 Si4 152.2(4) yes
Si2 O4 Si5 140.1(3) yes
Si1 O5 Si5 147.3(4) yes
Si1 O6 Si6 170.3(5) yes
Si3 O7 Si4 158.5(4) yes
Si5 O8 Si7 143.8(4) yes
Si4 O9 Si7 146.2(4) yes
Si6 O10 Si7 143.8(4) yes
Si3 O11 Si6 143.2(5) yes
Si3 O12 Si8 152.8(5) yes
P1 C4 C5 106.6(6) yes
P2 C5 C4 108.4(5) yes
Si1 C11 C12 114.6(6) yes
Si1 C11 C15 115.8(6) yes
C12 C11 C15 104.3(7) no
C11 C12 C13 105.5(7) no
C12 C13 C14 107.5(7) no
C13 C14 C15 102.4(8) no
C11 C15 C14 104.6(7) no
Si2 C21 C22 113.9(6) yes
Si2 C21 C25 113.9(6) yes
C22 C21 C25 103.7(7) no
C21 C22 C23 102.9(7) no
C22 C23 C24 106.5(8) no
C23 C24 C25 106.1(7) no
C21 C25 C24 105.9(7) no
Si3 C31 C32 113.8(6) yes
Si3 C31 C35 116.4(6) yes
C32 C31 C35 102.5(8) no
C31 C32 C33 107.3(9) no
C32 C33 C34 107.3(11) no
C33 C34 C35 106.6(11) no
C31 C35 C34 105.6(9) no
Si4 C41 C42 114.2(7) yes
Si4 C41 C45 114.0(7) yes
C42 C41 C45 104.1(8) no
C41 C42 C43 105.5(9) no
C42 C43 C44 105.8(11) no
C43 C44 C45 101.9(10) no
C41 C45 C44 105.1(9) no
Si5 C51 C52 115.5(6) yes
Si5 C51 C55 117.4(6) yes
C52 C51 C55 100.5(7) no
C51 C52 C53 105.0(7) no
C52 C53 C54 105.9(7) no
C53 C54 C55 104.9(7) no
C51 C55 C54 104.5(7) no
Si6 C61 C62 115.8(7) yes
Si6 C61 C65 112.7(6) yes
C62 C61 C65 102.2(8) no
C61 C62 C63 104.0(10) no
C62 C63 C64 105.1(10) no
C63 C64 C65 106.5(9) no
C61 C65 C64 106.4(8) no
Si7 C71 C72A 124.5(11) yes
Si7 C71 C75 115.7(9) yes
Si7 C71 C72B 125.2(12) yes
C72A C71 C75 106.3(12) no
C72B C71 C75 103.5(13) no
C71 C72A C73A 106.8(16) no
C71 C72B C73B 108.8(18) no
C72A C73A C74 103.5(17) no
C72B C73B C74 106.3(19) no
C73A C74 C75 105.0(12) no
C73B C74 C75 100.4(14) no
C71 C75 C74 104.1(11) no
P1 C81 C82 116.7(7) yes
C82 C81 C86 118.8(8) no
P1 C81 C86 124.5(7) yes
C81 C82 C83 120.0(8) no
C82 C83 C84 119.3(9) no
C83 C84 C85 121.3(9) no
C84 C85 C86 119.6(9) no
C81 C86 C85 121.0(8) no
P1 C91 C96 118.8(7) yes
P1 C91 C92 121.9(6) yes
C92 C91 C96 119.2(8) no
C91 C92 C93 120.3(8) no
C92 C93 C94 120.4(9) no
C93 C94 C95 119.0(9) no
C94 C95 C96 121.4(9) no
C91 C96 C95 119.6(9) no
P2 C101 C102 117.9(7) yes
Si8 C1 H1A 109.54 no
Si8 C1 H1B 109.45 no
Si8 C1 H1C 109.54 no
H1A C1 H1B 109.51 no
H1A C1 H1C 109.35 no
H1B C1 H1C 109.43 no
P2 C101 C106 123.2(6) yes
C102 C101 C106 118.9(8) no
Si8 C2 H2C 109.69 no
H2A C2 H2B 109.38 no
H2A C2 H2C 109.18 no
H2B C2 H2C 109.42 no
C101 C102 C103 120.3(9) no
Si8 C2 H2A 109.47 no
Si8 C2 H2B 109.69 no
Si8 C3 H3A 109.43 no
C102 C103 C104 121.7(9) no
H3B C3 H3C 109.54 no
Si8 C3 H3B 109.38 no
Si8 C3 H3C 109.52 no
H3A C3 H3B 109.50 no
H3A C3 H3C 109.46 no
C5 C4 H4A 110.37 no
C5 C4 H4B 110.40 no
P1 C4 H4B 110.44 no
C103 C104 C105 118.6(9) no
P1 C4 H4A 110.29 no
H4A C4 H4B 108.72 no
C104 C105 C106 119.9(8) no
P2 C5 H5A 109.96 no
P2 C5 H5B 109.99 no
C4 C5 H5A 109.95 no
C4 C5 H5B 110.08 no
H5A C5 H5B 108.43 no
C101 C106 C105 120.4(8) no
Si1 C11 H11 107.27 no
P2 C111 C112 121.2(7) yes
P2 C111 C116 121.1(7) yes
C112 C111 C116 117.7(8) no
C15 C11 H11 107.15 no
C12 C11 H11 107.24 no
C11 C12 H12B 110.66 no
C111 C112 C113 121.9(8) no
H12A C12 H12B 108.96 no
C13 C12 H12A 110.52 no
C13 C12 H12B 110.59 no
C11 C12 H12A 110.60 no
C112 C113 C114 118.5(9) no
H13A C13 H13B 108.41 no
C12 C13 H13B 110.28 no
C14 C13 H13A 110.41 no
C12 C13 H13A 110.13 no
C14 C13 H13B 110.12 no
C13 C14 H14B 111.26 no
C15 C14 H14A 111.33 no
C113 C114 C115 121.1(9) no
C13 C14 H14A 111.46 no
H14A C14 H14B 109.11 no
C15 C14 H14B 111.20 no
H15A C15 H15B 108.90 no
C114 C115 C116 120.8(8) no
C11 C15 H15A 110.87 no
C11 C15 H15B 110.78 no
C14 C15 H15A 110.82 no
C14 C15 H15B 110.86 no
C111 C116 C115 120.1(8) no
Si2 C21 H21 108.36 no
C22 C21 H21 108.47 no
C25 C21 H21 108.32 no
C21 C22 H22A 111.21 no
C21 C22 H22B 111.20 no
C23 C22 H22A 111.14 no
C23 C22 H22B 111.19 no
H22A C22 H22B 109.11 no
C22 C23 H23A 110.32 no
C22 C23 H23B 110.52 no
C24 C23 H23A 110.42 no
C24 C23 H23B 110.51 no
H23A C23 H23B 108.58 no
C23 C24 H24A 110.54 no
C23 C24 H24B 110.32 no
C25 C24 H24A 110.53 no
C25 C24 H24B 110.54 no
H24A C24 H24B 108.81 no
C21 C25 H25A 110.60 no
C21 C25 H25B 110.43 no
C24 C25 H25A 110.56 no
C24 C25 H25B 110.53 no
H25A C25 H25B 108.85 no
Si3 C31 H31 107.98 no
C32 C31 H31 107.97 no
C35 C31 H31 107.86 no
C31 C32 H32A 110.24 no
C31 C32 H32B 110.44 no
C33 C32 H32A 110.21 no
C33 C32 H32B 110.20 no
H32A C32 H32B 108.41 no
C32 C33 H33A 110.25 no
C32 C33 H33B 110.48 no
C34 C33 H33A 110.29 no
C34 C33 H33B 110.22 no
H33A C33 H33B 108.35 no
C33 C34 H34A 110.41 no
C33 C34 H34B 110.27 no
C35 C34 H34A 110.57 no
C35 C34 H34B 110.55 no
H34A C34 H34B 108.46 no
C31 C35 H35A 110.76 no
C31 C35 H35B 110.66 no
C34 C35 H35A 110.50 no
C34 C35 H35B 110.69 no
H35A C35 H35B 108.68 no
Si4 C41 H41 108.13 no
C42 C41 H41 108.05 no
C45 C41 H41 108.09 no
C41 C42 H42A 110.57 no
C41 C42 H42B 110.58 no
C43 C42 H42A 110.48 no
C43 C42 H42B 110.71 no
H42A C42 H42B 108.94 no
C42 C43 H43A 110.53 no
C42 C43 H43B 110.39 no
C44 C43 H43A 110.67 no
C44 C43 H43B 110.68 no
H43A C43 H43B 108.71 no
C43 C44 H44A 111.37 no
C43 C44 H44B 111.39 no
C45 C44 H44A 111.35 no
C45 C44 H44B 111.27 no
H44A C44 H44B 109.39 no
C41 C45 H45A 110.78 no
C41 C45 H45B 110.86 no
C44 C45 H45A 110.71 no
C44 C45 H45B 110.52 no
H45A C45 H45B 108.82 no
Si5 C51 H51 107.55 no
C52 C51 H51 107.56 no
C55 C51 H51 107.65 no
C51 C52 H52A 110.73 no
C51 C52 H52B 110.85 no
C53 C52 H52A 110.52 no
C53 C52 H52B 110.82 no
H52A C52 H52B 108.93 no
C52 C53 H53A 110.30 no
C52 C53 H53B 110.62 no
C54 C53 H53A 110.50 no
C54 C53 H53B 110.78 no
H53A C53 H53B 108.74 no
C53 C54 H54A 110.65 no
C53 C54 H54B 110.89 no
C55 C54 H54A 110.71 no
C55 C54 H54B 110.84 no
H54A C54 H54B 108.84 no
C51 C55 H55A 111.00 no
C51 C55 H55B 110.83 no
C54 C55 H55A 110.71 no
C54 C55 H55B 110.66 no
H55A C55 H55B 109.05 no
Si6 C61 H61 108.57 no
C62 C61 H61 108.61 no
C65 C61 H61 108.57 no
C61 C62 H62A 111.16 no
C61 C62 H62B 111.14 no
C63 C62 H62A 110.96 no
C63 C62 H62B 110.85 no
H62A C62 H62B 108.69 no
C62 C63 H63A 110.66 no
C62 C63 H63B 110.95 no
C64 C63 H63A 110.63 no
C64 C63 H63B 110.69 no
H63A C63 H63B 108.75 no
C63 C64 H64A 110.42 no
C63 C64 H64B 110.40 no
C65 C64 H64A 110.53 no
C65 C64 H64B 110.29 no
H64A C64 H64B 108.65 no
C61 C65 H65A 110.47 no
C61 C65 H65B 110.58 no
C64 C65 H65A 110.27 no
C64 C65 H65B 110.45 no
H65A C65 H65B 108.63 no
Si7 C71 H71A 102.28 no
Si7 C71 H71B 103.24 no
C72A C71 H71A 102.47 no
C75 C71 H71A 102.22 no
C75 C71 H71B 103.32 no
C72B C71 H71B 103.25 no
C71 C72A H72A 110.18 no
C71 C72A H72B 110.18 no
C73A C72A H72A 110.41 no
C73A C72A H72B 110.43 no
H72A C72A H72B 108.80 no
C73B C72B H72D 109.96 no
H72C C72B H72D 108.30 no
C73B C72B H72C 109.95 no
C71 C72B H72C 109.89 no
C71 C72B H72D 109.90 no
C74 C73A H73B 111.00 no
C74 C73A H73A 111.08 no
H73A C73A H73B 109.23 no
C72A C73A H73B 110.96 no
C72A C73A H73A 111.01 no
H73C C73B H73D 108.61 no
C72B C73B H73D 110.48 no
C74 C73B H73C 110.53 no
C74 C73B H73D 110.50 no
C72B C73B H73C 110.47 no
C75 C74 H74B 110.78 no
C75 C74 H74C 111.78 no
C75 C74 H74D 111.72 no
H74A C74 H74B 108.82 no
C73B C74 H74C 111.67 no
C73B C74 H74D 111.64 no
C75 C74 H74A 110.65 no
C73A C74 H74A 110.81 no
C73A C74 H74B 110.82 no
H74C C74 H74D 109.41 no
C71 C75 H75B 111.04 no
C74 C75 H75A 110.77 no
H75A C75 H75B 109.06 no
C74 C75 H75B 111.03 no
C71 C75 H75A 110.76 no
C81 C82 H82 120.03 no
C83 C82 H82 119.99 no
C84 C83 H83 120.34 no
C82 C83 H83 120.37 no
C85 C84 H84 119.40 no
C83 C84 H84 119.28 no
C84 C85 H85 120.12 no
C86 C85 H85 120.29 no
C81 C86 H86 119.42 no
C85 C86 H86 119.55 no
C93 C92 H92 119.76 no
C91 C92 H92 119.93 no
C92 C93 H93 119.66 no
C94 C93 H93 119.93 no
C93 C94 H94 120.55 no
C95 C94 H94 120.48 no
C96 C95 H95 119.32 no
C94 C95 H95 119.27 no
C91 C96 H96 120.06 no
C95 C96 H96 120.33 no
C103 C102 H102 119.80 no
C101 C102 H102 119.86 no
C102 C103 H103 119.04 no
C104 C103 H103 119.25 no
C103 C104 H104 120.65 no
C105 C104 H104 120.76 no
C106 C105 H105 120.03 no
C104 C105 H105 120.08 no
C101 C106 H106 119.72 no
C105 C106 H106 119.88 no
C113 C112 H112 119.15 no
C111 C112 H112 118.96 no
C114 C113 H113 120.66 no
C112 C113 H113 120.87 no
C113 C114 H114 119.44 no
C115 C114 H114 119.46 no
C114 C115 H115 119.37 no
C116 C115 H115 119.85 no
C111 C116 H116 120.09 no
C115 C116 H116 119.83 no
N121 C122 C123 178.5(11) yes
C122 C123 H12C 109.36 no
C122 C123 H12D 109.38 no
C122 C123 H12E 109.51 no
H12C C123 H12D 109.54 no
H12C C123 H12E 109.53 no
H12D C123 H12E 109.51 no

loop_
_geom_bond_atom_site_label_1
_geom_bond_atom_site_label_2
_geom_bond_distance
_geom_bond_publ_flag
Pt1 P1 2.195(2) yes
Pt1 P2 2.204(2) yes
Pt1 O1 2.031(6) yes
Pt1 O2 2.036(4) yes
P1 C4 1.840(9) yes
P1 C81 1.809(9) yes
P1 C91 1.817(9) yes
P2 C5 1.838(7) yes
P2 C101 1.813(9) yes
P2 C111 1.773(9) yes
Si1 O1 1.573(6) yes
Si1 O5 1.647(7) yes
Si1 O6 1.625(7) yes
Si1 C11 1.851(9) yes
Si2 O2 1.566(6) yes
Si2 O3 1.638(6) yes
Si2 O4 1.638(6) yes
Si2 C21 1.843(9) yes
Si3 O7 1.621(7) yes
Si3 O11 1.627(6) yes
Si3 O12 1.604(6) yes
Si3 C31 1.835(9) yes
Si4 O3 1.609(6) yes
Si4 O7 1.612(7) yes
Si4 O9 1.627(6) yes
Si4 C41 1.847(9) yes
Si5 O4 1.618(6) yes
Si5 O5 1.608(7) yes
Si5 O8 1.621(6) yes
Si5 C51 1.847(9) yes
Si6 O6 1.597(7) yes
Si6 O10 1.624(7) yes
Si6 O11 1.617(6) yes
Si6 C61 1.843(10) yes
Si7 O8 1.619(6) yes
Si7 O9 1.611(6) yes
Si7 O10 1.622(7) yes
Si7 C71 1.831(11) yes
Si8 O12 1.633(7) yes
Si8 C1 1.839(13) yes
Si8 C2 1.837(10) yes
Si8 C3 1.856(14) yes
N121 C122 1.121(15) yes
C4 C5 1.530(12) no
C11 C15 1.517(12) no
C11 C12 1.566(12) no
C12 C13 1.522(13) no
C13 C14 1.511(13) no
C14 C15 1.534(14) no
C21 C22 1.553(13) no
C21 C25 1.536(13) no
C22 C23 1.507(14) no
C23 C24 1.525(14) no
C24 C25 1.546(14) no
C31 C35 1.546(14) no
C31 C32 1.556(14) no
C32 C33 1.514(19) no
C33 C34 1.478(19) no
C34 C35 1.491(17) no
C41 C42 1.540(14) no
C41 C45 1.531(13) no
C42 C43 1.526(18) no
C43 C44 1.501(19) no
C44 C45 1.493(18) no
C51 C55 1.533(12) no
C51 C52 1.537(12) no
C52 C53 1.522(14) no
C53 C54 1.551(14) no
C54 C55 1.512(14) no
C61 C65 1.541(14) no
C61 C62 1.541(15) no
C62 C63 1.522(18) no
C63 C64 1.516(17) no
C64 C65 1.541(15) no
C71 C72A 1.40(2) no
C71 C72B 1.35(3) no
C71 C75 1.512(15) no
C72A C73A 1.51(3) no
C72B C73B 1.52(3) no
C73A C74 1.59(3) no
C73B C74 1.48(3) no
C74 C75 1.51(2) no
C81 C86 1.393(12) no
C81 C82 1.391(12) no
C82 C83 1.399(13) no
C83 C84 1.373(14) no
C84 C85 1.368(14) no
C85 C86 1.373(13) no
C91 C96 1.361(13) no
C91 C92 1.417(12) no
C92 C93 1.367(13) no
C93 C94 1.369(14) no
C94 C95 1.391(14) no
C95 C96 1.378(13) no
C101 C102 1.370(13) no
C1 H1A 0.9793 no
C1 H1C 0.9826 no
C1 H1B 0.9812 no
C101 C106 1.402(12) no
C2 H2C 0.9810 no
C2 H2B 0.9812 no
C2 H2A 0.9804 no
C102 C103 1.375(14) no
C103 C104 1.360(14) no
C3 H3B 0.9808 no
C3 H3C 0.9801 no
C3 H3A 0.9792 no
C4 H4B 0.9882 no
C4 H4A 0.9902 no
C104 C105 1.408(14) no
C5 H5B 0.9891 no
C105 C106 1.370(13) no
C5 H5A 0.9905 no
C111 C116 1.407(12) no
C111 C112 1.393(13) no
C11 H11 1.0012 no
C112 C113 1.395(14) no
C12 H12A 0.9899 no
C12 H12B 0.9893 no
C113 C114 1.390(14) no
C13 H13A 0.9894 no
C13 H13B 0.9903 no
C14 H14B 0.9906 no
C114 C115 1.351(14) no
C14 H14A 0.9885 no
C15 H15A 0.9894 no
C15 H15B 0.9908 no
C115 C116 1.397(13) no
C21 H21 0.9995 no
C22 H22A 0.9922 no
C22 H22B 0.9899 no
C23 H23B 0.9897 no
C23 H23A 0.9907 no
C24 H24B 0.9888 no
C24 H24A 0.9897 no
C25 H25A 0.9869 no
C25 H25B 0.9896 no
C31 H31 1.0008 no
C32 H32A 0.9907 no
C32 H32B 0.9876 no
C33 H33B 0.9894 no
C33 H33A 0.9904 no
C34 H34A 0.9893 no
C34 H34B 0.9932 no
C35 H35A 0.9888 no
C35 H35B 0.9904 no
C41 H41 1.0002 no
C42 H42B 0.9896 no
C42 H42A 0.9888 no
C43 H43B 0.9907 no
C43 H43A 0.9899 no
C44 H44A 0.9876 no
C44 H44B 0.9905 no
C45 H45B 0.9900 no
C45 H45A 0.9904 no
C51 H51 0.9999 no
C52 H52B 0.9861 no
C52 H52A 0.9912 no
C53 H53A 0.9922 no
C53 H53B 0.9866 no
C54 H54B 0.9891 no
C54 H54A 0.9945 no
C55 H55A 0.9863 no
C55 H55B 0.9918 no
C61 H61 0.9996 no
C62 H62B 0.9916 no
C62 H62A 0.9899 no
C63 H63A 0.9907 no
C63 H63B 0.9883 no
C64 H64A 0.9884 no
C64 H64B 0.9902 no
C65 H65B 0.9884 no
C65 H65A 0.9909 no
C71 H71A 1.0021 no
C71 H71B 0.9979 no
C72A H72B 0.9899 no
C72A H72A 0.9871 no
C72B H72D 0.9902 no
C72B H72C 0.9898 no
C73A H73B 0.9911 no
C73A H73A 0.9877 no
C73B H73C 0.9910 no
C73B H73D 0.9908 no
C74 H74C 0.9886 no
C74 H74D 0.9895 no
C74 H74B 0.9895 no
C74 H74A 0.9909 no
C75 H75B 0.9904 no
C75 H75A 0.9908 no
C82 H82 0.9509 no
C83 H83 0.9511 no
C84 H84 0.9499 no
C85 H85 0.9490 no
C86 H86 0.9494 no
C92 H92 0.9487 no
C93 H93 0.9497 no
C94 H94 0.9537 no
C95 H95 0.9512 no
C96 H96 0.9496 no
C102 H102 0.9494 no
C103 H103 0.9498 no
C104 H104 0.9480 no
C105 H105 0.9495 no
C106 H106 0.9496 no
C112 H112 0.9488 no
C113 H113 0.9489 no
C114 H114 0.9473 no
C115 H115 0.9517 no
C116 H116 0.9489 no
C122 C123 1.435(15) no
C123 H12C 0.9799 no
C123 H12D 0.9803 no
C123 H12E 0.9806 no
